data_2009102
loop_
_publ_author_name
'Adams, Stefan'
'Preusser, Andrea'

_publ_section_title
;
 Silver-ion conduction pathways in Ag~5~IP~2~O~7~
;
_journal_issue 11
_journal_name_full 'Acta Crystallographica Section C'
_journal_page_first 1741
_journal_page_last 1743
_journal_paper_doi 10.1107/S0108270199009634
_journal_volume 55
_journal_year 1999
_chemical_formula_iupac 'Ag5 I P2 O7'
_chemical_formula_moiety 'Ag5 I O7 P2'
_chemical_formula_sum 'Ag5 I O7 P2'
_chemical_formula_weight 840.19
_chemical_melting_point 583
_chemical_name_common 'silver iododiphosphate'
_chemical_name_systematic ?
_space_group_IT_number 19
_symmetry_cell_setting orthorhombic
_symmetry_space_group_name_Hall 'P 2ac 2ab'
_symmetry_space_group_name_H-M 'P 21 21 21'
_cell_angle_alpha 90.00
_cell_angle_beta 90.00
_cell_angle_gamma 90.00
_cell_formula_units_Z 4
_cell_length_a 9.124(4)
_cell_length_b 7.7920(18)
_cell_length_c 13.059(4)
_cell_measurement_reflns_used 118
_cell_measurement_temperature 293(2)
_cell_measurement_theta_max 17.97
_cell_measurement_theta_min 13.08
_cell_volume 928.4(5)
_computing_cell_refinement DIF4
_computing_data_collection 'DIF4 (Stoe & Cie, 1992a)'
_computing_data_reduction 'REDU4 (Stoe & Cie, 1992b) '
_computing_molecular_graphics
;
ORTEPIII (Burnett & Johnson, 1996) and CERIUS^2^
(Molecular Simulations, 1995)
;
_computing_structure_refinement 'SHELXL97 (Sheldrick, 1997b)'
_computing_structure_solution 'SHELXS97 (Sheldrick, 1997a)'
_diffrn_ambient_temperature 293(2)
_diffrn_measured_fraction_theta_full 0.999
_diffrn_measured_fraction_theta_max 0.999
_diffrn_measurement_device_type 'Stoe AED'
_diffrn_measurement_method \w-\q
_diffrn_radiation_monochromator graphite
_diffrn_radiation_source 'fine-focus sealed tube'
_diffrn_radiation_type MoK\a
_diffrn_radiation_wavelength 0.71073
_diffrn_reflns_av_R_equivalents 0.039
_diffrn_reflns_av_sigmaI/netI 0.0404
_diffrn_reflns_limit_h_max 12
_diffrn_reflns_limit_h_min -12
_diffrn_reflns_limit_k_max 10
_diffrn_reflns_limit_k_min -10
_diffrn_reflns_limit_l_max 18
_diffrn_reflns_limit_l_min -18
_diffrn_reflns_number 6643
_diffrn_reflns_theta_full 30.02
_diffrn_reflns_theta_max 30.02
_diffrn_reflns_theta_min 2.72
_diffrn_standards_decay_% 3.4
_diffrn_standards_interval_time 120
_diffrn_standards_number 3
_exptl_absorpt_coefficient_mu 14.037
_exptl_absorpt_correction_T_max 0.067
_exptl_absorpt_correction_T_min 0.028
_exptl_absorpt_correction_type '\y scan'
_exptl_absorpt_process_details '(EMPIR; Stoe & Cie, 1989)'
_exptl_crystal_colour 'light yellow'
_exptl_crystal_density_diffrn 6.011
_exptl_crystal_density_method 'not measured'
_exptl_crystal_description prism
_exptl_crystal_F_000 1508
_exptl_crystal_size_max 0.23
_exptl_crystal_size_mid 0.20
_exptl_crystal_size_min 0.19
_refine_diff_density_max 0.971
_refine_diff_density_min -0.912
_refine_ls_abs_structure_details 'Flack (1983)'
_refine_ls_abs_structure_Flack -0.02(4)
_refine_ls_extinction_coef 0.00613(18)
_refine_ls_extinction_method SHELXL97
_refine_ls_goodness_of_fit_ref 1.118
_refine_ls_hydrogen_treatment none
_refine_ls_matrix_type full
_refine_ls_number_parameters 155
_refine_ls_number_reflns 2713
_refine_ls_number_restraints 0
_refine_ls_restrained_S_all 1.118
_refine_ls_R_factor_all 0.028
_refine_ls_R_factor_gt 0.025
_refine_ls_shift/su_max 0.001
_refine_ls_shift/su_mean 0.000
_refine_ls_structure_factor_coef Fsqd
_refine_ls_weighting_details 'calc w = 1/[\s^2^(Fo^2^)+(0.0195P)^2^+2.7503P] where P = (Fo^2^+2Fc^2^)/3'
_refine_ls_weighting_scheme calc
_refine_ls_wR_factor_ref 0.063
_reflns_number_gt 2575
_reflns_number_total 2713
_reflns_threshold_expression I>2\s(I)
_cod_data_source_file br1248.cif
_cod_data_source_block ag5ip2o7
_cod_original_cell_volume 928.3(5)
_cod_original_sg_symbol_H-M 'P21 21 21'
_cod_database_code 2009102
_cod_database_fobs_code 2009102

loop_
_symmetry_equiv_pos_as_xyz
'x, y, z'
'-x+1/2, -y, z+1/2'
'-x, y+1/2, -z+1/2'
'x+1/2, -y+1/2, -z'

loop_
_atom_site_label
_atom_site_fract_x
_atom_site_fract_y
_atom_site_fract_z
_atom_site_U_iso_or_equiv
_atom_site_adp_type
_atom_site_calc_flag
_atom_site_refinement_flags
_atom_site_occupancy
_atom_site_disorder_assembly
_atom_site_disorder_group
_atom_site_type_symbol
Ag1 .74939(6) -.10985(8) .87874(4) .03478(14) Uani d . 1 . . Ag
Ag2 .20377(6) -.08307(8) .71311(4) .03065(12) Uani d . 1 . . Ag
Ag3 .03764(6) -.04871(8) 1.04207(4) .03352(14) Uani d . 1 . . Ag
Ag4a .7673(9) .0945(5) .6710(5) .0319(7) Uani d P .50 . . Ag
Ag4b .7876(9) .0996(7) .6676(5) .0450(13) Uani d P .50 . . Ag
Ag5a .1653(8) .2919(11) .9823(6) .0379(10) Uani d P .50 . . Ag
Ag5b .1781(8) .2958(11) .9900(5) .0429(14) Uani d P .50 . . Ag
I .99079(4) .08704(6) .82780(3) .02622(10) Uani d . 1 . . I
P1 .39577(15) -.0640(2) .97254(11) .0169(3) Uani d . 1 . . P
P2 .44390(16) .1995(2) .81053(10) .0180(3) Uani d . 1 . . P
O1 .3896(5) .0170(6) .8588(3) .0197(8) Uani d . 1 . . O
O2 .3424(5) -.2472(6) .9592(3) .0252(9) Uani d . 1 . . O
O3 .5523(4) -.0560(6) 1.0095(3) .0226(9) Uani d . 1 . . O
O4 .2897(5) .0397(7) 1.0363(4) .0263(9) Uani d . 1 . . O
O5 .6102(5) .1986(8) .8186(4) .0302(11) Uani d . 1 . . O
O6 .3744(5) .3417(6) .8741(4) .0247(9) Uani d . 1 . . O
O7 .3840(5) .1851(7) .7029(3) .0243(9) Uani d . 1 . . O

loop_
_atom_site_aniso_label
_atom_site_aniso_U_11
_atom_site_aniso_U_22
_atom_site_aniso_U_33
_atom_site_aniso_U_12
_atom_site_aniso_U_13
_atom_site_aniso_U_23
Ag1 .0344(3) .0351(3) .0348(2) -.0077(2) -.0011(2) -.0005(2)
Ag2 .0347(2) .0310(3) .0262(2) .0006(2) .00314(17) -.0011(2)
Ag3 .0320(2) .0306(3) .0379(3) -.0056(2) .0005(2) .0041(2)
Ag4a .0410(15) .0218(11) .0328(13) -.0009(8) -.0116(9) -.0010(9)
Ag4b .049(2) .061(2) .0249(11) .0132(14) -.0116(11) -.0094(14)
Ag5a .0393(12) .0250(18) .0494(16) .0083(10) .0059(10) -.0002(12)
Ag5b .050(2) .030(2) .0485(18) .0177(17) .031(2) .0117(16)
I .02262(16) .0289(2) .02718(17) .00087(15) -.00080(13) -.00039(18)
P1 .0182(5) .0148(6) .0177(5) -.0004(5) .0007(4) -.0001(6)
P2 .0225(6) .0146(6) .0168(5) -.0008(5) -.0006(5) -.0005(5)
O1 .0233(19) .020(2) .0161(16) -.0026(16) -.0009(14) .0028(16)
O2 .031(2) .020(2) .0243(18) -.0071(17) .0003(18) -.0004(19)
O3 .0173(17) .028(2) .0224(17) -.0030(17) .0004(15) .0048(19)
O4 .025(2) .028(2) .0263(19) .0069(17) .0048(17) -.0010(19)
O5 .022(2) .031(3) .038(3) -.0025(19) .0027(19) .004(2)
O6 .032(2) .0129(19) .029(2) .0007(17) .0059(19) -.0053(18)
O7 .032(2) .026(2) .0146(17) .0018(19) -.0015(16) -.0001(18)

loop_
_atom_type_symbol
_atom_type_description
_atom_type_scat_dispersion_real
_atom_type_scat_dispersion_imag
_atom_type_scat_source
Ag Ag -0.8971 1.1015 'International Tables Vol C Tables 4.2.6.8 and 6.1.1.4'
I I -0.4742 1.8119 'International Tables Vol C Tables 4.2.6.8 and 6.1.1.4'
O O 0.0106 0.0060 'International Tables Vol C Tables 4.2.6.8 and 6.1.1.4'
P P 0.1023 0.0942 'International Tables Vol C Tables 4.2.6.8 and 6.1.1.4'

loop_
_geom_angle_atom_site_label_1
_geom_angle_atom_site_label_2
_geom_angle_atom_site_label_3
_geom_angle_site_symmetry_1
_geom_angle_site_symmetry_3
_geom_angle
_geom_angle_publ_flag
O7 Ag1 O3 3_646 . 93.04(16) no
O7 Ag1 O2 3_646 4_547 105.18(17) no
O3 Ag1 O2 . 4_547 75.29(15) no
O7 Ag1 I 3_646 . 134.68(12) no
O3 Ag1 I . . 129.80(11) no
O2 Ag1 I 4_547 . 100.24(12) no
O7 Ag1 O5 3_646 . 103.08(16) no
O3 Ag1 O5 . . 74.08(15) no
O2 Ag1 O5 4_547 . 138.96(16) no
I Ag1 O5 . . 79.61(10) no
O7 Ag1 Ag5b 3_646 4_557 135.35(19) no
O3 Ag1 Ag5b . 4_557 48.22(19) no
O2 Ag1 Ag5b 4_547 4_557 87.41(16) no
I Ag1 Ag5b . 4_557 81.96(16) no
O5 Ag1 Ag5b . 4_557 51.70(16) no
O7 Ag1 Ag4a 3_646 . 88.80(15) no
O3 Ag1 Ag4a . . 122.51(17) no
O2 Ag1 Ag4a 4_547 . 157.34(18) no
I Ag1 Ag4a . . 58.06(13) no
O5 Ag1 Ag4a . . 49.82(16) no
Ag5b Ag1 Ag4a 4_557 . 95.11(18) no
O7 Ag1 Ag5a 3_646 4_557 133.56(19) no
O3 Ag1 Ag5a . 4_557 46.1(2) no
O2 Ag1 Ag5a 4_547 4_557 86.93(17) no
I Ag1 Ag5a . 4_557 84.07(16) no
O5 Ag1 Ag5a . 4_557 52.08(17) no
Ag5b Ag1 Ag5a 4_557 4_557 2.1(3) no
Ag4a Ag1 Ag5a . 4_557 96.34(18) no
O4 Ag2 O5 2_554 3_646 85.14(17) no
O4 Ag2 O7 2_554 . 79.69(16) no
O5 Ag2 O7 3_646 . 96.27(16) no
O4 Ag2 O1 2_554 . 130.36(15) no
O5 Ag2 O1 3_646 . 83.25(16) no
O7 Ag2 O1 . . 54.07(13) no
O4 Ag2 I 2_554 1_455 118.71(12) no
O5 Ag2 I 3_646 1_455 155.21(13) no
O7 Ag2 I . 1_455 94.82(11) no
O1 Ag2 I . 1_455 85.45(10) no
O4 Ag2 Ag4b 2_554 3_646 130.45(18) no
O5 Ag2 Ag4b 3_646 3_646 58.8(2) no
O7 Ag2 Ag4b . 3_646 132.37(18) no
O1 Ag2 Ag4b . 3_646 81.37(16) no
I Ag2 Ag4b 1_455 3_646 97.74(15) no
O4 Ag2 Ag4a 2_554 3_646 129.01(17) no
O5 Ag2 Ag4a 3_646 3_646 55.2(2) no
O7 Ag2 Ag4a . 3_646 129.80(17) no
O1 Ag2 Ag4a . 3_646 79.96(15) no
I Ag2 Ag4a 1_455 3_646 101.07(15) no
Ag4b Ag2 Ag4a 3_646 3_646 3.8(3) no
O4 Ag2 I 2_554 3_646 88.00(13) no
O5 Ag2 I 3_646 3_646 78.20(13) no
O7 Ag2 I . 3_646 166.94(10) no
O1 Ag2 I . 3_646 135.55(10) no
I Ag2 I 1_455 3_646 94.92(3) no
Ag4b Ag2 I 3_646 3_646 54.46(13) no
Ag4a Ag2 I 3_646 3_646 56.27(13) no
O2 Ag3 O4 4_447 . 154.83(16) no
O2 Ag3 O6 4_447 4_457 89.32(16) no
O4 Ag3 O6 . 4_457 113.99(17) no
O2 Ag3 O7 4_447 2 86.27(16) no
O4 Ag3 O7 . 2 82.66(17) no
O6 Ag3 O7 4_457 2 94.56(16) no
O2 Ag3 Ag5a 4_447 . 151.2(2) no
O4 Ag3 Ag5a . . 50.7(2) no
O6 Ag3 Ag5a 4_457 . 76.71(18) no
O7 Ag3 Ag5a 2 . 119.4(2) no
O2 Ag3 I 4_447 1_455 96.97(11) no
O4 Ag3 I . 1_455 90.35(12) no
O6 Ag3 I 4_457 1_455 95.58(12) no
O7 Ag3 I 2 1_455 169.39(11) no
Ag5a Ag3 I . 1_455 60.30(16) no
O2 Ag3 Ag5b 4_447 . 153.9(2) no
O4 Ag3 Ag5b . . 48.6(2) no
O6 Ag3 Ag5b 4_457 . 77.04(17) no
O7 Ag3 Ag5b 2 . 116.6(2) no
Ag5a Ag3 Ag5b . . 2.8(3) no
I Ag3 Ag5b 1_455 . 62.95(15) no
O2 Ag4a O6 3_656 3_646 91.4(3) no
O2 Ag4a O5 3_656 . 98.2(3) no
O6 Ag4a O5 3_646 . 98.2(3) no
O2 Ag4a O3 3_656 2_654 75.5(2) no
O6 Ag4a O3 3_646 2_654 92.6(2) no
O5 Ag4a O3 . 2_654 167.7(2) no
O2 Ag4a I 3_656 . 146.3(2) no
O6 Ag4a I 3_646 . 122.1(2) no
O5 Ag4a I . . 82.4(2) no
O3 Ag4a I 2_654 . 97.0(3) no
O2 Ag4a Ag2 3_656 3_656 87.81(17) no
O6 Ag4a Ag2 3_646 3_656 149.8(4) no
O5 Ag4a Ag2 . 3_656 52.21(16) no
O3 Ag4a Ag2 2_654 3_656 116.3(2) no
I Ag4a Ag2 . 3_656 65.79(12) no
O2 Ag4a Ag1 3_656 . 151.0(4) no
O6 Ag4a Ag1 3_646 . 76.77(18) no
O5 Ag4a Ag1 . . 58.52(19) no
O3 Ag4a Ag1 2_654 . 130.6(2) no
I Ag4a Ag1 . . 54.30(10) no
Ag2 Ag4a Ag1 3_656 . 89.63(17) no
O2 Ag4a Ag5a 3_656 3_646 90.9(3) no
O6 Ag4a Ag5a 3_646 3_646 49.0(2) no
O5 Ag4a Ag5a . 3_646 146.3(3) no
O3 Ag4a Ag5a 2_654 3_646 45.6(2) no
I Ag4a Ag5a . 3_646 107.3(3) no
Ag2 Ag4a Ag5a 3_656 3_646 161.2(3) no
Ag1 Ag4a Ag5a . 3_646 100.31(18) no
O2 Ag4a Ag5b 3_656 3_646 88.4(3) no
O6 Ag4a Ag5b 3_646 3_646 47.8(2) no
O5 Ag4a Ag5b . 3_646 145.7(3) no
O3 Ag4a Ag5b 2_654 3_646 45.86(19) no
I Ag4a Ag5b . 3_646 110.1(3) no
Ag2 Ag4a Ag5b 3_656 3_646 162.1(3) no
Ag1 Ag4a Ag5b . 3_646 102.01(18) no
Ag5a Ag4a Ag5b 3_646 3_646 2.8(3) no
O2 Ag4b O3 3_656 2_654 77.7(2) no
O2 Ag4b O6 3_656 3_646 87.6(3) no
O3 Ag4b O6 2_654 3_646 93.1(2) no
O2 Ag4b O5 3_656 . 93.9(3) no
O3 Ag4b O5 2_654 . 170.0(3) no
O6 Ag4b O5 3_646 . 91.9(3) no
O2 Ag4b I 3_656 . 151.1(3) no
O3 Ag4b I 2_654 . 102.8(3) no
O6 Ag4b I 3_646 . 121.0(2) no
O5 Ag4b I . . 81.9(2) no
O2 Ag4b Ag2 3_656 3_656 87.7(2) no
O3 Ag4b Ag2 2_654 3_656 121.9(3) no
O6 Ag4b Ag2 3_646 3_656 142.6(3) no
O5 Ag4b Ag2 . 3_656 51.50(16) no
I Ag4b Ag2 . 3_656 67.25(13) no
O2 Ag4b Ag5a 3_656 3_646 91.0(3) no
O3 Ag4b Ag5a 2_654 3_646 46.5(2) no
O6 Ag4b Ag5a 3_646 3_646 48.9(2) no
O5 Ag4b Ag5a . 3_646 140.3(3) no
I Ag4b Ag5a . 3_646 110.5(3) no
Ag2 Ag4b Ag5a 3_656 3_646 168.2(3) no
O2 Ag4b Ag5b 3_656 3_646 88.4(3) no
O3 Ag4b Ag5b 2_654 3_646 46.75(19) no
O6 Ag4b Ag5b 3_646 3_646 47.73(19) no
O5 Ag4b Ag5b . 3_646 139.5(3) no
I Ag4b Ag5b . 3_646 113.4(3) no
Ag2 Ag4b Ag5b 3_656 3_646 168.6(3) no
Ag5a Ag4b Ag5b 3_646 3_646 2.8(3) no
O3 Ag5a O4 4_457 . 159.8(4) no
O3 Ag5a O6 4_457 . 103.8(4) no
O4 Ag5a O6 . . 85.9(3) no
O3 Ag5a O5 4_457 4_457 81.0(3) no
O4 Ag5a O5 . 4_457 79.8(3) no
O6 Ag5a O5 . 4_457 136.3(4) no
O3 Ag5a Ag3 4_457 . 127.2(3) no
O4 Ag5a Ag3 . . 51.5(2) no
O6 Ag5a Ag3 . . 127.1(3) no
O5 Ag5a Ag3 4_457 . 72.3(2) no
O3 Ag5a I 4_457 1_455 105.5(3) no
O4 Ag5a I . 1_455 90.7(3) no
O6 Ag5a I . 1_455 96.3(3) no
O5 Ag5a I 4_457 1_455 124.7(3) no
Ag3 Ag5a I . 1_455 60.18(16) no
O3 Ag5a Ag4b 4_457 3_656 53.5(2) no
O4 Ag5a Ag4b . 3_656 139.0(3) no
O6 Ag5a Ag4b . 3_656 53.1(2) no
O5 Ag5a Ag4b 4_457 3_656 128.3(4) no
Ag3 Ag5a Ag4b . 3_656 153.5(3) no
I Ag5a Ag4b 1_455 3_656 93.4(3) no
O3 Ag5a Ag4a 4_457 3_656 56.6(2) no
O4 Ag5a Ag4a . 3_656 135.5(3) no
O6 Ag5a Ag4a . 3_656 49.6(2) no
O5 Ag5a Ag4a 4_457 3_656 129.7(4) no
Ag3 Ag5a Ag4a . 3_656 154.4(3) no
I Ag5a Ag4a 1_455 3_656 94.2(2) no
Ag4b Ag5a Ag4a 3_656 3_656 3.5(3) no
O3 Ag5a Ag1 4_457 4_457 51.9(2) no
O4 Ag5a Ag1 . 4_457 111.2(3) no
O6 Ag5a Ag1 . 4_457 91.0(3) no
O5 Ag5a Ag1 4_457 4_457 57.4(2) no
Ag3 Ag5a Ag1 . 4_457 129.6(2) no
I Ag5a Ag1 1_455 4_457 157.3(3) no
Ag4b Ag5a Ag1 3_656 4_457 74.1(2) no
Ag4a Ag5a Ag1 3_656 4_457 74.4(2) no
O4 Ag5b O3 . 4_457 164.6(3) no
O4 Ag5b O6 . . 88.0(3) no
O3 Ag5b O6 4_457 . 104.0(3) no
O4 Ag5b O5 . 4_457 82.4(3) no
O3 Ag5b O5 4_457 4_457 82.2(3) no
O6 Ag5b O5 . 4_457 143.0(4) no
O4 Ag5b Ag3 . . 50.9(2) no
O3 Ag5b Ag3 4_457 . 123.9(3) no
O6 Ag5b Ag3 . . 126.3(3) no
O5 Ag5b Ag3 4_457 . 72.4(2) no
O4 Ag5b Ag1 . 4_457 116.7(3) no
O3 Ag5b Ag1 4_457 4_457 53.6(2) no
O6 Ag5b Ag1 . 4_457 94.4(3) no
O5 Ag5b Ag1 4_457 4_457 59.6(2) no
Ag3 Ag5b Ag1 . 4_457 132.0(2) no
O4 Ag5b Ag4b . 3_656 140.6(3) no
O3 Ag5b Ag4b 4_457 3_656 52.9(2) no
O6 Ag5b Ag4b . 3_656 52.8(2) no
O5 Ag5b Ag4b 4_457 3_656 130.2(3) no
Ag3 Ag5b Ag4b . 3_656 147.9(3) no
Ag1 Ag5b Ag4b 4_457 3_656 75.2(2) no
O4 Ag5b I . 1_455 88.2(3) no
O3 Ag5b I 4_457 1_455 100.5(3) no
O6 Ag5b I . 1_455 93.3(3) no
O5 Ag5b I 4_457 1_455 121.8(3) no
Ag3 Ag5b I . 1_455 58.07(15) no
Ag1 Ag5b I 4_457 1_455 154.1(3) no
Ag4b Ag5b I 3_656 1_455 90.1(2) no
O4 Ag5b Ag4a . 3_656 137.2(3) no
O3 Ag5b Ag4a 4_457 3_656 56.0(2) no
O6 Ag5b Ag4a . 3_656 49.4(2) no
O5 Ag5b Ag4a 4_457 3_656 131.9(3) no
Ag3 Ag5b Ag4a . 3_656 149.1(3) no
Ag1 Ag5b Ag4a 4_457 3_656 75.6(2) no
Ag4b Ag5b Ag4a 3_656 3_656 3.5(3) no
I Ag5b Ag4a 1_455 3_656 91.0(2) no
Ag1 I Ag2 . 1_655 114.86(3) no
Ag1 I Ag4b . . 70.81(15) no
Ag2 I Ag4b 1_655 . 94.41(16) no
Ag1 I Ag4a . . 67.64(13) no
Ag2 I Ag4a 1_655 . 96.94(15) no
Ag4b I Ag4a . . 3.4(3) no
Ag1 I Ag3 . 1_655 72.28(2) no
Ag2 I Ag3 1_655 1_655 103.44(3) no
Ag4b I Ag3 . 1_655 142.99(15) no
Ag4a I Ag3 . 1_655 139.71(14) no
Ag1 I Ag5a . 1_655 123.46(13) no
Ag2 I Ag5a 1_655 1_655 104.02(14) no
Ag4b I Ag5a . 1_655 146.0(2) no
Ag4a I Ag5a . 1_655 146.42(19) no
Ag3 I Ag5a 1_655 1_655 59.51(16) no
Ag1 I Ag5b . 1_655 123.58(10) no
Ag2 I Ag5b 1_655 1_655 103.13(12) no
Ag4b I Ag5b . 1_655 147.04(19) no
Ag4a I Ag5b . 1_655 147.48(18) no
Ag3 I Ag5b 1_655 1_655 58.98(13) no
Ag5a I Ag5b 1_655 1_655 1.1(3) no
Ag1 I Ag2 . 3_656 92.55(3) no
Ag2 I Ag2 1_655 3_656 133.26(2) no
Ag4b I Ag2 . 3_656 58.29(13) no
Ag4a I Ag2 . 3_656 57.93(9) no
Ag3 I Ag2 1_655 3_656 121.28(2) no
Ag5a I Ag2 1_655 3_656 88.82(17) no
Ag5b I Ag2 1_655 3_656 89.91(16) no
O3 P1 O4 . . 114.1(3) no
O3 P1 O2 . . 112.3(3) no
O4 P1 O2 . . 111.1(3) no
O3 P1 O1 . . 108.1(2) no
O4 P1 O1 . . 106.0(3) no
O2 P1 O1 . . 104.5(2) no
O7 P2 O5 . . 115.1(3) no
O7 P2 O6 . . 114.2(3) no
O5 P2 O6 . . 112.4(3) no
O7 P2 O1 . . 100.7(3) no
O5 P2 O1 . . 105.8(3) no
O6 P2 O1 . . 107.3(3) no
P1 O1 P2 . . 133.2(3) yes
P1 O1 O7 . . 170.2(3) no
P2 O1 O7 . . 37.85(15) no
P1 O1 O2 . . 36.39(15) no
P2 O1 O2 . . 168.7(3) no
O7 O1 O2 . . 152.9(3) no
P1 O1 O4 . . 35.58(15) no
P2 O1 O4 . . 114.1(3) no
O7 O1 O4 . . 137.3(3) no
O2 O1 O4 . . 60.31(19) no
P1 O1 Ag2 . . 124.4(2) no
P2 O1 Ag2 . . 99.91(19) no
O7 O1 Ag2 . . 62.91(16) no
O2 O1 Ag2 . . 91.38(18) no
O4 O1 Ag2 . . 116.8(2) no
P1 O2 Ag4a . 3_646 136.1(3) no
P1 O2 Ag4b . 3_646 135.8(3) no
Ag4a O2 Ag4b 3_646 3_646 4.7(4) no
P1 O2 Ag3 . 4_547 112.8(3) no
Ag4a O2 Ag3 3_646 4_547 87.9(2) no
Ag4b O2 Ag3 3_646 4_547 91.9(2) no
P1 O2 O1 . . 39.11(16) no
Ag4a O2 O1 3_646 . 97.4(2) no
Ag4b O2 O1 3_646 . 97.8(2) no
Ag3 O2 O1 4_547 . 114.8(2) no
P1 O2 O4 . . 34.34(16) no
Ag4a O2 O4 3_646 . 133.3(3) no
Ag4b O2 O4 3_646 . 129.7(3) no
Ag3 O2 O4 4_547 . 137.9(2) no
O1 O2 O4 . . 60.22(19) no
P1 O2 Ag1 . 4_447 115.1(2) no
Ag4a O2 Ag1 3_646 4_447 103.5(2) no
Ag4b O2 Ag1 3_646 4_447 101.3(2) no
Ag3 O2 Ag1 4_547 4_447 87.87(16) no
O1 O2 Ag1 . 4_447 149.7(2) no
O4 O2 Ag1 . 4_447 89.54(19) no
P1 O3 Ag5a . 4_557 118.4(3) no
P1 O3 Ag5b . 4_557 120.2(3) no
Ag5a O3 Ag5b 4_557 4_557 3.8(4) no
P1 O3 Ag1 . . 116.9(2) no
Ag5a O3 Ag1 4_557 . 82.0(3) no
Ag5b O3 Ag1 4_557 . 78.2(2) no
P1 O3 Ag4b . 2_655 142.6(3) no
Ag5a O3 Ag4b 4_557 2_655 79.9(2) no
Ag5b O3 Ag4b 4_557 2_655 80.3(2) no
Ag1 O3 Ag4b . 2_655 96.8(2) no
P1 O3 Ag4a . 2_655 145.5(3) no
Ag5a O3 Ag4a 4_557 2_655 77.9(2) no
Ag5b O3 Ag4a 4_557 2_655 78.1(2) no
Ag1 O3 Ag4a . 2_655 94.4(2) no
Ag4b O3 Ag4a 2_655 2_655 2.9(3) no
P1 O4 Ag5b . . 126.7(3) no
P1 O4 Ag2 . 2 127.3(3) no
Ag5b O4 Ag2 . 2 98.3(2) no
P1 O4 Ag5a . . 125.8(3) no
Ag5b O4 Ag5a . . 3.6(4) no
Ag2 O4 Ag5a 2 . 100.7(3) no
P1 O4 Ag3 . . 118.5(3) no
Ag5b O4 Ag3 . . 80.5(2) no
Ag2 O4 Ag3 2 . 92.02(16) no
Ag5a O4 Ag3 . . 77.8(2) no
P1 O4 O2 . . 34.53(17) no
Ag5b O4 O2 . . 138.5(3) no
Ag2 O4 O2 2 . 121.6(2) no
Ag5a O4 O2 . . 135.4(3) no
Ag3 O4 O2 . . 86.6(2) no
P1 O4 O1 . . 38.43(16) no
Ag5b O4 O1 . . 88.8(2) no
Ag2 O4 O1 2 . 156.8(2) no
Ag5a O4 O1 . . 87.6(2) no
Ag3 O4 O1 . . 111.0(2) no
O2 O4 O1 . . 59.47(18) no
P2 O5 Ag2 . 3_656 132.8(3) no
P2 O5 Ag4a . . 120.9(3) no
Ag2 O5 Ag4a 3_656 . 72.57(18) no
P2 O5 Ag5b . 4_557 107.9(3) no
Ag2 O5 Ag5b 3_656 4_557 89.2(3) no
Ag4a O5 Ag5b . 4_557 127.4(3) no
P2 O5 Ag5a . 4_557 104.9(3) no
Ag2 O5 Ag5a 3_656 4_557 90.8(3) no
Ag4a O5 Ag5a . 4_557 130.4(3) no
Ag5b O5 Ag5a 4_557 4_557 3.1(3) no
P2 O5 Ag4b . . 123.8(3) no
Ag2 O5 Ag4b 3_656 . 69.73(18) no
Ag4a O5 Ag4b . . 3.2(3) no
Ag5b O5 Ag4b 4_557 . 125.2(3) no
Ag5a O5 Ag4b 4_557 . 128.2(3) no
P2 O5 Ag1 . . 118.1(3) no
Ag2 O5 Ag1 3_656 . 109.09(17) no
Ag4a O5 Ag1 . . 71.66(18) no
Ag5b O5 Ag1 4_557 . 68.7(2) no
Ag5a O5 Ag1 4_557 . 70.5(2) no
Ag4b O5 Ag1 . . 71.74(18) no
P2 O6 Ag5b . . 123.6(3) no
P2 O6 Ag5a . . 122.2(3) no
Ag5b O6 Ag5a . . 3.7(4) no
P2 O6 Ag4a . 3_656 132.8(3) no
Ag5b O6 Ag4a . 3_656 82.8(3) no
Ag5a O6 Ag4a . 3_656 81.4(3) no
P2 O6 Ag3 . 4_557 118.0(3) no
Ag5b O6 Ag3 . 4_557 105.8(3) no
Ag5a O6 Ag3 . 4_557 109.0(3) no
Ag4a O6 Ag3 3_656 4_557 84.1(2) no
P2 O6 Ag4b . 3_656 134.2(3) no
Ag5b O6 Ag4b . 3_656 79.5(3) no
Ag5a O6 Ag4b . 3_656 78.1(3) no
Ag4a O6 Ag4b 3_656 3_656 3.4(4) no
Ag3 O6 Ag4b 4_557 3_656 85.9(2) no
P2 O7 Ag1 . 3_656 125.3(3) no
P2 O7 O1 . . 41.50(17) no
Ag1 O7 O1 3_656 . 141.8(2) no
P2 O7 Ag3 . 2_554 136.1(3) no
Ag1 O7 Ag3 3_656 2_554 93.36(15) no
O1 O7 Ag3 . 2_554 118.5(2) no
P2 O7 Ag2 . . 103.6(2) no
Ag1 O7 Ag2 3_656 . 104.15(18) no
O1 O7 Ag2 . . 63.02(16) no
Ag3 O7 Ag2 2_554 . 83.28(15) no

loop_
_geom_bond_atom_site_label_1
_geom_bond_atom_site_label_2
_geom_bond_site_symmetry_2
_geom_bond_distance
_geom_bond_publ_flag
Ag1 O7 3_646 2.274(5) yes
Ag1 O3 . 2.515(4) yes
Ag1 O2 4_547 2.538(5) yes
Ag1 I . 2.7653(11) yes
Ag1 O5 . 2.830(6) yes
Ag1 Ag5b 4_557 3.057(8) no
Ag1 Ag4a . 3.149(6) no
Ag1 Ag5a 4_557 3.166(8) no
Ag2 O4 2_554 2.334(5) yes
Ag2 O5 3_646 2.439(5) yes
Ag2 O7 . 2.662(5) yes
Ag2 O1 . 2.665(4) yes
Ag2 I 1_455 2.7885(10) yes
Ag2 Ag4b 3_646 2.923(6) no
Ag2 Ag4a 3_646 2.945(5) no
Ag2 I 3_646 3.1692(10) yes
Ag3 O2 4_447 2.388(5) yes
Ag3 O4 . 2.401(5) yes
Ag3 O6 4_457 2.454(5) yes
Ag3 O7 2 2.460(5) yes
Ag3 Ag5a . 3.001(8) no
Ag3 I 1_455 3.0217(11) yes
Ag3 Ag5b . 3.051(8) no
Ag4a O2 3_656 2.327(7) yes
Ag4a O6 3_646 2.429(7) yes
Ag4a O5 . 2.535(9) yes
Ag4a O3 2_654 2.692(9) yes
Ag4a I . 2.890(6) yes
Ag4a Ag2 3_656 2.945(5) no
Ag4a Ag5a 3_646 3.154(10) no
Ag4a Ag5b 3_646 3.176(9) no
Ag4b O2 3_656 2.361(8) yes
Ag4b O3 2_654 2.552(9) yes
Ag4b O6 3_646 2.553(8) yes
Ag4b O5 . 2.665(9) yes
Ag4b I . 2.797(6) yes
Ag4b Ag2 3_656 2.923(6) no
Ag4b Ag5a 3_646 3.125(10) no
Ag4b Ag5b 3_646 3.153(10) no
Ag5a O3 4_457 2.304(10) yes
Ag5a O4 . 2.376(10) yes
Ag5a O6 . 2.406(8) yes
Ag5a O5 4_457 2.649(9) yes
Ag5a I 1_455 3.025(8) yes
Ag5a Ag4b 3_656 3.125(10) no
Ag5a Ag4a 3_656 3.154(10) no
Ag5a Ag1 4_457 3.166(8) no
Ag5b O4 . 2.320(10) yes
Ag5b O3 4_457 2.329(10) yes
Ag5b O6 . 2.373(7) yes
Ag5b O5 4_457 2.575(8) yes
Ag5b Ag1 4_457 3.057(8) no
Ag5b Ag4b 3_656 3.153(10) no
Ag5b I 1_455 3.171(9) yes
Ag5b Ag4a 3_656 3.176(9) no
I Ag2 1_655 2.7885(10) no
I Ag3 1_655 3.0217(11) no
I Ag5a 1_655 3.025(8) no
I Ag5b 1_655 3.171(9) no
I Ag2 3_656 3.1692(10) no
P1 O3 . 1.509(4) yes
P1 O4 . 1.511(5) yes
P1 O2 . 1.519(5) yes
P1 O1 . 1.614(4) yes
P2 O7 . 1.512(5) yes
P2 O5 . 1.521(5) yes
P2 O6 . 1.522(5) yes
P2 O1 . 1.633(5) yes
O1 O7 . 2.422(6) no
O1 O2 . 2.478(6) no
O1 O4 . 2.497(6) no
O2 Ag4a 3_646 2.327(7) no
O2 Ag4b 3_646 2.361(8) no
O2 Ag3 4_547 2.388(5) no
O2 O4 . 2.499(7) no
O2 Ag1 4_447 2.538(5) no
O3 Ag5a 4_557 2.304(10) no
O3 Ag5b 4_557 2.329(10) no
O3 Ag4b 2_655 2.552(9) no
O3 Ag4a 2_655 2.692(9) no
O4 Ag2 2 2.334(5) no
O5 Ag2 3_656 2.439(5) no
O5 Ag5b 4_557 2.575(8) no
O5 Ag5a 4_557 2.649(9) no
O6 Ag4a 3_656 2.429(7) no
O6 Ag3 4_557 2.454(5) no
O6 Ag4b 3_656 2.553(8) no
O7 Ag1 3_656 2.274(5) no
O7 Ag3 2_554 2.460(5) no
